data_2238930
loop_
_publ_author_name
'Huq, C. A. M. A.'
'Fouzia, S.'
'NizamMohideen, M.'

_publ_section_title
;
 5-Acetyl-4-(3-hydroxyphenyl)-6-methyl-1,2,3,4-tetrahydropyrimidin-2-one--tris(hydroxymethyl)ammonium
 chloride (2/1)
;
_journal_coeditor_code SU2662
_journal_issue 12
_journal_name_full 'Acta Crystallographica Section E'
_journal_page_first o1766
_journal_page_last o1767
_journal_paper_doi 10.1107/S1600536813030559
_journal_volume 69
_journal_year 2013
_chemical_formula_iupac '2C13 H14 N2 O3, C3 H10 N O3 +, Cl -'
_chemical_formula_moiety '2(C13 H14 N2 O3), C3 H10 N O3 +, Cl -'
_chemical_formula_sum 'C29 H38 Cl N5 O9'
_chemical_formula_weight 636.09
_chemical_name_systematic
'5-Acetyl-4-(3-hydroxyphenyl)-6-methyl-1,2,3,4-tetrahydropyrimidin-2-one--tris(hydroxymethyl)ammonium chloride (2/1)'
_space_group_IT_number 33
_symmetry_cell_setting orthorhombic
_symmetry_space_group_name_Hall 'P 2c -2n'
_symmetry_space_group_name_H-M 'P n a 21'
_atom_sites_solution_hydrogens geom
_atom_sites_solution_primary direct
_atom_sites_solution_secondary difmap
_cell_angle_alpha 90.00
_cell_angle_beta 90.00
_cell_angle_gamma 90.00
_cell_formula_units_Z 4
_cell_length_a 15.7317(7)
_cell_length_b 7.2634(12)
_cell_length_c 28.8121(3)
_cell_measurement_reflns_used 5539
_cell_measurement_temperature 293(2)
_cell_measurement_theta_max 22.5
_cell_measurement_theta_min 2.3
_cell_volume 3292.2(6)
_computing_cell_refinement 'APEX2 and SAINT (Bruker, 2004)'
_computing_data_collection 'APEX2 (Bruker, 2004)'
_computing_data_reduction 'SAINT and XPREP (Bruker, 2004)'
_computing_molecular_graphics 'ORTEP-3 for Windows (Farrugia, 2012) and Mercury (Macrae <i>et al.</i>, 2008)'
_computing_publication_material
;
WinGX (Farrugia, 2012) and PLATON (Spek, 2009)
;
_computing_structure_refinement 'SHELXL97 (Sheldrick, 2008)'
_computing_structure_solution 'SHELXS97 (Sheldrick, 2008)'
_diffrn_ambient_temperature 293(2)
_diffrn_measured_fraction_theta_full 1.000
_diffrn_measured_fraction_theta_max 1.000
_diffrn_measurement_device_type
;
Bruker Kappa APEXII CCD
;
_diffrn_measurement_method '\w and \f scans'
_diffrn_radiation_monochromator graphite
_diffrn_radiation_source 'fine-focus sealed tube'
_diffrn_radiation_type MoK\a
_diffrn_radiation_wavelength 0.71073
_diffrn_reflns_av_R_equivalents 0.0382
_diffrn_reflns_av_sigmaI/netI 0.0311
_diffrn_reflns_limit_h_max 18
_diffrn_reflns_limit_h_min -18
_diffrn_reflns_limit_k_max 8
_diffrn_reflns_limit_k_min -8
_diffrn_reflns_limit_l_max 33
_diffrn_reflns_limit_l_min -34
_diffrn_reflns_number 27037
_diffrn_reflns_theta_full 24.99
_diffrn_reflns_theta_max 24.99
_diffrn_reflns_theta_min 2.59
_diffrn_standards_number 0
_exptl_absorpt_coefficient_mu 0.173
_exptl_absorpt_correction_T_max 0.9662
_exptl_absorpt_correction_T_min 0.9499
_exptl_absorpt_correction_type multi-scan
_exptl_absorpt_process_details '(SADABS; Bruker, 2004)'
_exptl_crystal_colour Brown
_exptl_crystal_density_diffrn 1.283
_exptl_crystal_density_method 'not measured'
_exptl_crystal_description Block
_exptl_crystal_F_000 1344
_exptl_crystal_size_max 0.30
_exptl_crystal_size_mid 0.20
_exptl_crystal_size_min 0.20
_refine_diff_density_max 0.207
_refine_diff_density_min -0.231
_refine_ls_extinction_method none
_refine_ls_goodness_of_fit_ref 0.883
_refine_ls_hydrogen_treatment mixed
_refine_ls_matrix_type full
_refine_ls_number_parameters 489
_refine_ls_number_reflns 5759
_refine_ls_number_restraints 270
_refine_ls_restrained_S_all 0.952
_refine_ls_R_factor_all 0.0636
_refine_ls_R_factor_gt 0.0467
_refine_ls_shift/su_max 0.001
_refine_ls_shift/su_mean 0.000
_refine_ls_structure_factor_coef Fsqd
_refine_ls_weighting_details 'calc w=1/[\s^2^(Fo^2^)+(0.1275P)^2^] where P=(Fo^2^+2Fc^2^)/3'
_refine_ls_weighting_scheme calc
_refine_ls_wR_factor_gt 0.1399
_refine_ls_wR_factor_ref 0.1573
_reflns_number_gt 4284
_reflns_number_total 5759
_reflns_threshold_expression I>2\s(I)
_cod_data_source_file su2662.cif
_cod_data_source_block I
_cod_database_code 2238930

loop_
_symmetry_equiv_pos_site_id
_symmetry_equiv_pos_as_xyz
1 x,y,z
2 -x,-y,1/2+z
3 1/2-x,1/2+y,1/2+z
4 1/2+x,1/2-y,z

loop_
_atom_site_aniso_label
_atom_site_aniso_U_11
_atom_site_aniso_U_22
_atom_site_aniso_U_33
_atom_site_aniso_U_12
_atom_site_aniso_U_13
_atom_site_aniso_U_23
O1 0.061(3) 0.059(3) 0.068(3) 0.0137(19) 0.012(2) -0.020(2)
O2 0.053(2) 0.0307(19) 0.138(4) 0.0040(16) -0.002(3) -0.003(2)
O3 0.107(4) 0.056(3) 0.077(3) -0.022(2) -0.041(3) -0.006(2)
N1 0.040(2) 0.039(2) 0.049(3) 0.0013(18) 0.0200(19) -0.0030(19)
N2 0.042(2) 0.0253(19) 0.051(3) -0.0083(16) 0.007(2) 0.0034(18)
C1 0.042(3) 0.034(2) 0.043(3) -0.001(2) 0.002(2) 0.006(2)
C2 0.042(3) 0.027(2) 0.033(3) -0.0009(18) 0.006(2) -0.0004(19)
C3 0.031(3) 0.033(2) 0.042(3) -0.0068(18) 0.003(2) -0.003(2)
C4 0.025(2) 0.040(2) 0.044(3) -0.0119(18) 0.008(2) 0.007(2)
C5 0.042(3) 0.049(3) 0.076(4) -0.006(2) 0.012(3) 0.008(3)
C6 0.054(3) 0.021(2) 0.067(4) 0.008(2) 0.007(3) 0.006(2)
C7 0.053(4) 0.040(3) 0.148(6) 0.014(2) 0.004(4) -0.035(3)
C8 0.026(2) 0.026(2) 0.047(3) 0.0025(16) 0.010(2) 0.005(2)
C9 0.056(4) 0.028(3) 0.067(4) 0.006(2) -0.008(3) 0.008(3)
C10 0.075(4) 0.077(4) 0.048(4) 0.008(3) -0.003(3) 0.009(3)
C11 0.047(3) 0.054(3) 0.038(3) -0.004(2) -0.004(2) -0.004(3)
C12 0.055(4) 0.045(3) 0.045(3) 0.002(2) 0.004(3) -0.009(2)
C13 0.040(3) 0.038(3) 0.045(3) -0.010(2) 0.004(2) 0.002(2)
O4 0.042(2) 0.0386(19) 0.060(2) -0.0107(14) 0.0150(17) -0.0007(17)
O5 0.049(2) 0.0261(19) 0.164(5) 0.0039(16) 0.005(3) -0.005(2)
O6 0.131(5) 0.055(3) 0.060(3) 0.037(3) -0.003(3) 0.002(2)
N3 0.037(2) 0.0276(19) 0.066(3) -0.0065(16) 0.015(2) 0.002(2)
N4 0.029(2) 0.040(2) 0.045(3) 0.0097(16) 0.0058(17) -0.0005(19)
C14 0.028(2) 0.045(3) 0.036(3) -0.007(2) 0.009(2) 0.010(2)
C15 0.043(3) 0.021(2) 0.048(3) -0.0082(18) 0.002(2) 0.0019(19)
C16 0.031(3) 0.026(2) 0.044(3) -0.0033(17) 0.004(2) -0.0038(19)
C17 0.023(2) 0.040(3) 0.051(3) 0.0007(17) 0.003(2) -0.001(2)
C18 0.037(3) 0.030(2) 0.063(3) 0.0072(19) 0.013(3) 0.001(2)
C19 0.024(2) 0.042(2) 0.059(3) 0.0027(19) -0.007(2) 0.015(2)
C20 0.026(3) 0.055(3) 0.108(5) -0.003(2) 0.006(3) -0.012(3)
C21 0.029(3) 0.050(3) 0.044(3) 0.002(2) 0.005(2) 0.001(2)
C22 0.046(3) 0.038(3) 0.047(3) -0.001(2) 0.002(2) -0.004(2)
C23 0.044(3) 0.051(3) 0.055(4) 0.019(2) 0.003(3) -0.002(2)
C24 0.057(4) 0.068(4) 0.063(4) 0.002(3) 0.000(3) 0.003(3)
C25 0.053(3) 0.038(3) 0.054(4) -0.004(2) -0.005(3) -0.012(2)
C26 0.057(4) 0.049(3) 0.051(3) 0.014(2) 0.006(3) -0.001(3)
O7' 0.300(15) 0.273(14) 0.303(15) 0.041(11) 0.023(11) 0.032(11)
O8' 0.179(10) 0.264(11) 0.144(9) 0.084(9) -0.033(8) -0.031(8)
O9' 0.216(12) 0.293(13) 0.179(10) 0.038(11) 0.014(9) 0.013(10)
N5' 0.052(3) 0.122(5) 0.094(7) 0.026(4) -0.013(5) 0.019(6)
C27' 0.145(8) 0.169(9) 0.177(11) 0.073(7) -0.024(8) -0.055(8)
C28' 0.123(9) 0.208(11) 0.135(10) 0.047(9) -0.058(8) 0.033(9)
C29' 0.149(10) 0.202(12) 0.134(8) -0.014(9) 0.049(7) -0.004(9)
O7 0.172(11) 0.180(10) 0.168(11) 0.049(9) 0.016(9) -0.031(9)
O8 0.220(14) 0.271(14) 0.237(15) 0.031(12) -0.010(12) 0.036(12)
O9 0.290(16) 0.301(16) 0.289(16) 0.052(13) 0.012(13) -0.013(13)
N5 0.117(8) 0.156(8) 0.097(8) -0.018(7) -0.001(7) 0.011(7)
C27 0.106(9) 0.138(10) 0.138(10) 0.006(8) 0.033(8) -0.028(8)
C28 0.123(11) 0.207(11) 0.136(11) 0.022(10) -0.025(10) 0.021(10)
C29 0.190(12) 0.213(12) 0.164(11) -0.001(10) -0.001(10) -0.021(10)
Cl1 0.075(2) 0.063(3) 0.0417(17) 0.0184(10) 0.0047(18) 0.0032(18)
Cl1' 0.062(4) 0.174(9) 0.080(5) 0.046(6) 0.023(6) 0.036(7)

loop_
_atom_site_type_symbol
_atom_site_label
_atom_site_fract_x
_atom_site_fract_y
_atom_site_fract_z
_atom_site_U_iso_or_equiv
_atom_site_thermal_displace_type
_atom_site_calc_flag
_atom_site_refinement_flags
_atom_site_occupancy
_atom_site_disorder_assembly
_atom_site_disorder_group
O O1 1.1898(3) -0.1336(5) 0.76654(15) 0.0627(17) Uani d D 1.000 . .
O O2 1.0190(3) 0.5947(4) 0.81444(19) 0.0739(16) Uani d D 1.000 . .
O O3 1.2755(3) 0.7663(6) 0.90241(17) 0.0800(19) Uani d D 1.000 . .
N N1 1.1703(3) 0.1712(6) 0.77776(16) 0.0427(14) Uani d D 1.000 . .
N N2 1.0738(3) -0.0308(5) 0.80570(14) 0.0394(14) Uani d D 1.000 . .
C C1 1.1482(3) -0.0060(5) 0.78268(17) 0.0397(16) Uani d D 1.000 . .
C C2 1.0148(3) 0.1002(5) 0.81631(16) 0.0340(16) Uani d . 1.000 . .
C C3 1.0405(3) 0.2834(6) 0.81304(18) 0.0353(16) Uani d . 1.000 . .
C C4 1.1346(3) 0.3226(6) 0.80297(15) 0.0363(14) Uani d D 1.000 . .
C C5 0.9322(4) 0.0233(7) 0.8310(2) 0.0557(19) Uani d . 1.000 . .
C C6 0.9843(3) 0.4432(6) 0.8171(2) 0.0473(18) Uani d D 1.000 . .
C C7 0.8944(4) 0.4363(7) 0.8239(3) 0.080(3) Uani d . 1.000 . .
C C8 1.1811(3) 0.3670(5) 0.84776(16) 0.0330(14) Uani d D 1.000 . .
C C9 1.2002(4) 0.2298(7) 0.8808(2) 0.050(2) Uani d . 1.000 . .
C C10 1.2412(5) 0.2783(10) 0.9205(2) 0.067(2) Uani d . 1.000 . .
C C11 1.2679(4) 0.4511(8) 0.92887(18) 0.0463(17) Uani d . 1.000 . .
C C12 1.2508(4) 0.5852(7) 0.89731(19) 0.0483(19) Uani d D 1.000 . .
C C13 1.2081(3) 0.5437(7) 0.8560(2) 0.0410(17) Uani d . 1.000 . .
O O4 1.3085(2) -0.6328(4) 0.73448(12) 0.0469(11) Uani d D 1.000 . .
O O5 1.4787(3) 0.0947(4) 0.6874(2) 0.0797(19) Uani d D 1.000 . .
O O6 1.2233(4) 0.2696(6) 0.60050(16) 0.082(2) Uani d D 1.000 . .
N N3 1.4242(3) -0.5345(5) 0.69651(15) 0.0435(14) Uani d D 1.000 . .
N N4 1.3262(2) -0.3263(6) 0.72435(15) 0.0380(14) Uani d D 1.000 . .
C C14 1.3476(3) -0.4990(6) 0.71941(16) 0.0363(16) Uani d D 1.000 . .
C C15 1.3671(3) -0.1749(5) 0.69814(15) 0.0373(16) Uani d D 1.000 . .
C C16 1.4586(3) -0.2193(5) 0.68982(18) 0.0337(16) Uani d . 1.000 . .
C C17 1.4817(3) -0.3934(6) 0.68695(18) 0.0380(16) Uani d . 1.000 . .
C C18 1.5676(3) -0.4680(6) 0.67216(19) 0.0433(16) Uani d . 1.000 . .
C C19 1.5110(3) -0.0543(6) 0.6852(2) 0.0417(14) Uani d D 1.000 . .
C C20 1.6079(3) -0.0632(7) 0.6794(3) 0.063(2) Uani d . 1.000 . .
C C21 1.3158(3) -0.1330(7) 0.65405(17) 0.0410(17) Uani d D 1.000 . .
C C22 1.2883(3) 0.0439(7) 0.6458(2) 0.0437(17) Uani d . 1.000 . .
C C23 1.2456(3) 0.0907(7) 0.60659(19) 0.0500(19) Uani d D 1.000 . .
C C24 1.2280(4) -0.0445(9) 0.5741(2) 0.063(2) Uani d . 1.000 . .
C C25 1.2538(4) -0.2274(7) 0.5825(2) 0.0483(19) Uani d . 1.000 . .
C C26 1.2990(4) -0.2677(8) 0.6224(2) 0.0523(19) Uani d . 1.000 . .
O O7' 1.0035(13) 0.728(2) 0.4720(8) 0.292(8) Uani d DUP 0.582(8) B 4
O O8' 0.9692(11) 0.201(2) 0.4311(5) 0.196(6) Uani d DUP 0.582(8) B 4
O O9' 0.9596(13) 0.263(3) 0.5715(6) 0.229(7) Uani d DUP 0.582(8) B 4
N N5' 0.9720(5) 0.4167(11) 0.4963(4) 0.089(3) Uani d DUP 0.582(8) B 4
C C27' 0.9651(9) 0.6189(16) 0.5113(6) 0.164(5) Uani d DUP 0.582(8) B 4
C C28' 0.9618(11) 0.407(2) 0.4438(5) 0.155(6) Uani d DUP 0.582(8) B 4
C C29' 0.9145(11) 0.306(2) 0.5242(5) 0.162(6) Uani d DUP 0.582(8) B 4
O O7 1.0080(11) 0.673(2) 0.5558(6) 0.173(6) Uani d DUP 0.418(8) B 3
O O8 0.9161(16) 0.214(3) 0.4526(9) 0.243(8) Uani d DUP 0.418(8) B 3
O O9 1.009(2) 0.091(3) 0.5610(10) 0.293(9) Uani d DUP 0.418(8) B 3
N N5 0.9777(12) 0.3735(18) 0.5171(5) 0.123(5) Uani d DUP 0.418(8) B 3
C C27 0.9570(12) 0.509(2) 0.5539(7) 0.127(6) Uani d DUP 0.418(8) B 3
C C28 0.9308(18) 0.416(3) 0.4721(7) 0.155(6) Uani d DUP 0.418(8) B 3
C C29 0.9450(17) 0.178(2) 0.5314(8) 0.189(7) Uani d DUP 0.418(8) B 3
Cl Cl1 1.1695(4) 0.3682(5) 0.5004(2) 0.0599(13) Uani d UP 0.71(4) A 1
Cl Cl1' 1.1562(16) 0.335(4) 0.5030(8) 0.105(4) Uani d UP 0.29(4) A 2
H H1A 1.2138(19) 0.195(6) 0.7584(12) 0.0510 Uiso d D 1.000 . .
H H2A 1.058(3) -0.147(3) 0.8046(17) 0.0470 Uiso d D 1.000 . .
H H3 1.30050 0.77880 0.92720 0.0970 Uiso c R 1.000 . .
H H4 1.13740 0.43170 0.78300 0.0440 Uiso c R 1.000 . .
H H5A 0.88710 0.10050 0.81980 0.0840 Uiso c RD 1.000 . .
H H5B 0.93000 0.01770 0.86420 0.0840 Uiso c R 1.000 . .
H H5C 0.92580 -0.09830 0.81840 0.0840 Uiso c R 1.000 . .
H H7A 0.87180 0.55920 0.82390 0.1210 Uiso c R 1.000 . .
H H7B 0.88220 0.37850 0.85310 0.1210 Uiso c R 1.000 . .
H H7C 0.86870 0.36680 0.79930 0.1210 Uiso c RD 1.000 . .
H H9 1.18500 0.10790 0.87550 0.0600 Uiso c R 1.000 . .
H H10 1.25110 0.18830 0.94280 0.0800 Uiso c R 1.000 . .
H H11 1.29770 0.47850 0.95590 0.0560 Uiso c R 1.000 . .
H H13 1.19790 0.63560 0.83430 0.0490 Uiso c R 1.000 . .
H H3A 1.438(3) -0.650(4) 0.6926(18) 0.0520 Uiso d D 1.000 . .
H H4A 1.2747(15) -0.298(6) 0.7333(12) 0.0460 Uiso d D 1.000 . .
H H6 1.20900 0.28610 0.57340 0.0980 Uiso c R 1.000 . .
H H15 1.36510 -0.06470 0.71780 0.0450 Uiso c R 1.000 . .
H H18A 1.56130 -0.59270 0.66170 0.0650 Uiso c R 1.000 . .
H H18B 1.60600 -0.46470 0.69810 0.0650 Uiso c R 1.000 . .
H H18C 1.58990 -0.39370 0.64740 0.0650 Uiso c R 1.000 . .
H H20A 1.63180 0.05660 0.68470 0.0940 Uiso c R 1.000 . .
H H20B 1.62150 -0.10330 0.64860 0.0940 Uiso c R 1.000 . .
H H20C 1.63110 -0.14870 0.70150 0.0940 Uiso c R 1.000 . .
H H22 1.29940 0.13440 0.66780 0.0520 Uiso c R 1.000 . .
H H24 1.19930 -0.01480 0.54690 0.0750 Uiso c R 1.000 . .
H H25 1.24050 -0.32000 0.56140 0.0580 Uiso c R 1.000 . .
H H26 1.31810 -0.38710 0.62770 0.0630 Uiso c R 1.000 . .
H H5' 1.02570 0.37890 0.50300 0.1070 Uiso c RP 0.582(8) B 4
H H7' 1.05360 0.69870 0.46880 0.4380 Uiso c RP 0.582(8) B 4
H H8' 0.93090 0.14330 0.44390 0.2940 Uiso c RP 0.582(8) B 4
H H9' 0.96880 0.35990 0.58530 0.3440 Uiso c RP 0.582(8) B 4
H H27C 0.90620 0.65340 0.51610 0.1970 Uiso c RP 0.582(8) B 4
H H27D 0.99630 0.63980 0.53990 0.1970 Uiso c RP 0.582(8) B 4
H H28C 1.00590 0.47770 0.42850 0.1860 Uiso c RP 0.582(8) B 4
H H28D 0.90690 0.45520 0.43450 0.1860 Uiso c RP 0.582(8) B 4
H H29C 0.90130 0.19160 0.50820 0.1940 Uiso c RP 0.582(8) B 4
H H29D 0.86190 0.37180 0.52960 0.1940 Uiso c RP 0.582(8) B 4
H H5 1.03480 0.37080 0.51210 0.1480 Uiso c RP 0.418(8) B 3
H H7 1.02490 0.69820 0.52970 0.2600 Uiso c RP 0.418(8) B 3
H H8 0.89780 0.22040 0.42600 0.3640 Uiso c RP 0.418(8) B 3
H H9A 1.02430 0.16360 0.58100 0.4400 Uiso c RP 0.418(8) B 3
H H27A 0.89810 0.54520 0.55010 0.1530 Uiso c RP 0.418(8) B 3
H H27B 0.96140 0.44670 0.58370 0.1530 Uiso c RP 0.418(8) B 3
H H28A 0.96520 0.48940 0.45120 0.1870 Uiso c RP 0.418(8) B 3
H H28B 0.87730 0.47860 0.47790 0.1870 Uiso c RP 0.418(8) B 3
H H29A 0.89170 0.18930 0.54810 0.2270 Uiso c RP 0.418(8) B 3
H H29B 0.93540 0.10410 0.50390 0.2270 Uiso c RP 0.418(8) B 3

loop_
_atom_type_symbol
_atom_type_description
_atom_type_scat_dispersion_real
_atom_type_scat_dispersion_imag
_atom_type_scat_source
C C 0.0033 0.0016 'International Tables Vol C Tables 4.2.6.8 and 6.1.1.4'
H H 0.0000 0.0000 'International Tables Vol C Tables 4.2.6.8 and 6.1.1.4'
N N 0.0061 0.0033 'International Tables Vol C Tables 4.2.6.8 and 6.1.1.4'
O O 0.0106 0.0060 'International Tables Vol C Tables 4.2.6.8 and 6.1.1.4'
Cl Cl 0.1484 0.1585 'International Tables Vol C Tables 4.2.6.8 and 6.1.1.4'

loop_
_geom_angle_atom_site_label_1
_geom_angle_atom_site_label_2
_geom_angle_atom_site_label_3
_geom_angle
_geom_angle_publ_flag
C12 O3 H3 109.00 no
C23 O6 H6 109.00 no
C27' O7' H7' 109.00 no
C28' O8' H8' 109.00 no
C29' O9' H9' 109.00 no
C27 O7 H7 109.00 no
C28 O8 H8 109.00 no
C29 O9 H9A 110.00 no
C1 N1 C4 125.6(4) no
C1 N2 C2 127.1(4) no
C1 N1 H1A 117(3) no
C4 N1 H1A 118(3) no
C1 N2 H2A 111(3) no
C2 N2 H2A 119(3) no
C14 N3 C17 121.1(4) no
C14 N4 C15 123.1(4) no
C14 N3 H3A 117(3) no
C17 N3 H3A 121(3) no
C15 N4 H4A 112(3) no
C14 N4 H4A 120(3) no
C28' N5' C29' 117.3(10) no
C27' N5' C29' 109.3(10) no
C27' N5' C28' 108.5(10) no
C27' N5' H5' 107.00 no
C29' N5' H5' 107.00 no
C28' N5' H5' 107.00 no
C27 N5 C28 111.6(15) no
C27 N5 C29 110.0(14) no
C28 N5 C29 104.4(16) no
C29 N5 H5 110.00 no
C28 N5 H5 110.00 no
C27 N5 H5 110.00 no
O1 C1 N2 123.0(4) no
O1 C1 N1 123.2(5) no
N1 C1 N2 113.8(4) no
N2 C2 C5 113.5(4) no
C3 C2 C5 129.5(4) no
N2 C2 C3 117.0(4) no
C2 C3 C6 125.2(4) no
C4 C3 C6 116.8(4) no
C2 C3 C4 118.0(4) no
N1 C4 C3 109.4(4) no
N1 C4 C8 113.9(4) no
C3 C4 C8 110.1(4) no
C3 C6 C7 125.5(4) no
O2 C6 C3 115.9(4) no
O2 C6 C7 118.6(4) no
C4 C8 C13 119.7(4) no
C9 C8 C13 118.6(5) no
C4 C8 C9 121.8(4) no
C8 C9 C10 119.1(5) no
C9 C10 C11 122.7(6) no
C10 C11 C12 119.1(5) no
O3 C12 C11 123.8(5) no
C11 C12 C13 120.6(5) no
O3 C12 C13 115.5(5) no
C8 C13 C12 119.8(5) no
N1 C4 H4 108.00 no
C8 C4 H4 108.00 no
C3 C4 H4 108.00 no
C2 C5 H5C 109.00 no
H5A C5 H5C 109.00 no
C2 C5 H5B 110.00 no
C2 C5 H5A 109.00 no
H5A C5 H5B 109.00 no
H5B C5 H5C 110.00 no
H7A C7 H7B 109.00 no
C6 C7 H7B 109.00 no
H7B C7 H7C 109.00 no
C6 C7 H7C 110.00 no
C6 C7 H7A 109.00 no
H7A C7 H7C 109.00 no
C8 C9 H9 120.00 no
C10 C9 H9 120.00 no
C9 C10 H10 119.00 no
C11 C10 H10 119.00 no
C10 C11 H11 120.00 no
C12 C11 H11 120.00 no
C12 C13 H13 120.00 no
C8 C13 H13 120.00 no
O4 C14 N3 116.9(4) no
O4 C14 N4 126.3(4) no
N3 C14 N4 116.8(4) no
C16 C15 C21 114.6(4) no
N4 C15 C21 109.9(4) no
N4 C15 C16 109.9(3) no
C17 C16 C19 128.7(4) no
C15 C16 C17 118.9(4) no
C15 C16 C19 112.4(3) no
C16 C17 C18 127.3(4) no
N3 C17 C18 111.8(4) no
N3 C17 C16 120.9(4) no
O5 C19 C16 119.8(5) no
O5 C19 C20 117.7(4) no
C16 C19 C20 122.4(4) no
C15 C21 C22 119.5(4) no
C22 C21 C26 119.6(5) no
C15 C21 C26 120.9(4) no
C21 C22 C23 122.2(5) no
C22 C23 C24 118.9(5) no
O6 C23 C24 122.7(5) no
O6 C23 C22 118.4(5) no
C23 C24 C25 119.6(5) no
C24 C25 C26 119.3(5) no
C21 C26 C25 120.3(5) no
C16 C15 H15 107.00 no
C21 C15 H15 107.00 no
N4 C15 H15 107.00 no
H18A C18 H18C 110.00 no
C17 C18 H18C 109.00 no
H18A C18 H18B 109.00 no
C17 C18 H18B 109.00 no
C17 C18 H18A 109.00 no
H18B C18 H18C 109.00 no
H20B C20 H20C 109.00 no
C19 C20 H20B 110.00 no
H20A C20 H20C 109.00 no
C19 C20 H20C 109.00 no
C19 C20 H20A 109.00 no
H20A C20 H20B 110.00 no
C23 C22 H22 119.00 no
C21 C22 H22 119.00 no
C25 C24 H24 120.00 no
C23 C24 H24 120.00 no
C26 C25 H25 120.00 no
C24 C25 H25 120.00 no
C21 C26 H26 120.00 no
C25 C26 H26 120.00 no
O7' C27' N5' 105.3(12) no
O8' C28' N5' 105.8(11) no
O9' C29' N5' 108.0(13) no
H27C C27' H27D 109.00 no
N5' C27' H27D 111.00 no
N5' C27' H27C 111.00 no
O7' C27' H27C 111.00 no
O7' C27' H27D 111.00 no
O8' C28' H28C 111.00 no
H28C C28' H28D 109.00 no
N5' C28' H28C 111.00 no
O8' C28' H28D 111.00 no
N5' C28' H28D 111.00 no
N5' C29' H29C 110.00 no
N5' C29' H29D 110.00 no
O9' C29' H29C 110.00 no
O9' C29' H29D 110.00 no
H29C C29' H29D 108.00 no
O7 C27 N5 117.1(16) no
O8 C28 N5 100.6(16) no
O9 C29 N5 108.6(19) no
O7 C27 H27A 108.00 no
O7 C27 H27B 108.00 no
N5 C27 H27A 108.00 no
N5 C27 H27B 108.00 no
H27A C27 H27B 107.00 no
O8 C28 H28A 112.00 no
O8 C28 H28B 112.00 no
N5 C28 H28A 112.00 no
N5 C28 H28B 112.00 no
H28A C28 H28B 109.00 no
O9 C29 H29A 110.00 no
O9 C29 H29B 110.00 no
N5 C29 H29A 110.00 no
N5 C29 H29B 110.00 no
H29A C29 H29B 109.00 no

loop_
_geom_bond_atom_site_label_1
_geom_bond_atom_site_label_2
_geom_bond_distance
_geom_bond_publ_flag
O1 C1 1.226(6) no
O2 C6 1.231(6) no
O3 C12 1.379(7) no
O3 H3 0.8200 no
O4 C14 1.229(5) no
O5 C19 1.197(6) no
O6 C23 1.357(7) no
O6 H6 0.8200 no
O7' C27' 1.51(3) no
O8' C28' 1.55(2) no
O9' C29' 1.57(2) no
O7' H7' 0.8200 no
O8' H8' 0.8200 no
O9' H9' 0.8200 no
O7 C27 1.44(2) no
O8 C28 1.59(3) no
O9 C29 1.46(4) no
O7 H7 0.8200 no
O8 H8 0.8200 no
O9 H9A 0.8200 no
N1 C4 1.433(6) no
N1 C1 1.341(6) no
N2 C1 1.357(7) no
N2 C2 1.364(6) no
N1 H1A 0.90(3) no
N2 H2A 0.88(2) no
N3 C14 1.398(7) no
N3 C17 1.394(6) no
N4 C15 1.481(6) no
N4 C14 1.307(6) no
N3 H3A 0.87(3) no
N4 H4A 0.88(3) no
N5' C27' 1.535(15) no
N5' C29' 1.453(18) no
N5' C28' 1.523(18) no
N5' H5' 0.9100 no
N5 C28 1.52(3) no
N5 C27 1.48(2) no
N5 C29 1.57(2) no
N5 H5 0.9100 no
C2 C5 1.476(8) no
C2 C3 1.394(6) no
C3 C6 1.464(6) no
C3 C4 1.535(7) no
C4 C8 1.518(6) no
C6 C7 1.429(8) no
C8 C9 1.411(7) no
C8 C13 1.373(6) no
C9 C10 1.360(9) no
C10 C11 1.345(9) no
C11 C12 1.359(8) no
C12 C13 1.400(8) no
C4 H4 0.9800 no
C5 H5C 0.9600 no
C5 H5A 0.9600 no
C5 H5B 0.9600 no
C7 H7B 0.9600 no
C7 H7C 0.9600 no
C7 H7A 0.9600 no
C9 H9 0.9300 no
C10 H10 0.9300 no
C11 H11 0.9300 no
C13 H13 0.9300 no
C15 C16 1.495(7) no
C15 C21 1.536(7) no
C16 C17 1.318(6) no
C16 C19 1.461(6) no
C17 C18 1.517(7) no
C19 C20 1.535(7) no
C21 C26 1.363(8) no
C21 C22 1.377(7) no
C22 C23 1.358(8) no
C23 C24 1.385(8) no
C24 C25 1.410(8) no
C25 C26 1.383(8) no
C15 H15 0.9800 no
C18 H18C 0.9600 no
C18 H18A 0.9600 no
C18 H18B 0.9600 no
C20 H20B 0.9600 no
C20 H20A 0.9600 no
C20 H20C 0.9600 no
C22 H22 0.9300 no
C24 H24 0.9300 no
C25 H25 0.9300 no
C26 H26 0.9300 no
C27' H27C 0.9700 no
C27' H27D 0.9700 no
C28' H28C 0.9700 no
C28' H28D 0.9700 no
C29' H29C 0.9700 no
C29' H29D 0.9700 no
C27 H27A 0.9700 no
C27 H27B 0.9700 no
C28 H28A 0.9700 no
C28 H28B 0.9700 no
C29 H29A 0.9700 no
C29 H29B 0.9700 no

loop_
_geom_hbond_atom_site_label_D
_geom_hbond_atom_site_label_H
_geom_hbond_atom_site_label_A
_geom_hbond_site_symmetry_A
_geom_hbond_distance_DH
_geom_hbond_distance_HA
_geom_hbond_distance_DA
_geom_hbond_angle_DHA
_geom_hbond_publ_flag
N1 H1A O4 1_565 0.90(3) 2.06(4) 2.882(6) 151(4) yes
N2 H2A O2 1_545 0.88(2) 1.99(3) 2.865(5) 170(5) yes
O3 H3 Cl1 3_755 0.82 2.26 3.044(8) 161 yes
N3 H3A O5 1_545 0.87(3) 1.97(3) 2.839(5) 175(3) yes
N4 H4A O1 . 0.88(3) 2.03(3) 2.836(6) 152(3) yes
O6 H6 Cl1 . 0.82 2.27 3.090(7) 173 yes
C13 H13 O1 1_565 0.93 2.58 3.496(7) 171 yes
C18 H18B O1 4_545 0.96 2.48 3.411(7) 164 yes
C22 H22 O4 1_565 0.93 2.56 3.485(6) 171 yes
C28' H28D Cg1 2_764 0.97 2.65 3.598(17) 166 yes
C27 H27A Cg2 4_455 0.97 2.73 3.444(19) 131 yes

loop_
_geom_torsion_atom_site_label_1
_geom_torsion_atom_site_label_2
_geom_torsion_atom_site_label_3
_geom_torsion_atom_site_label_4
_geom_torsion
_geom_torsion_publ_flag
C4 N1 C1 O1 -167.0(5) no
C4 N1 C1 N2 15.3(7) no
C1 N1 C4 C3 -33.4(6) no
C1 N1 C4 C8 90.3(6) no
C2 N2 C1 O1 -165.3(5) no
C1 N2 C2 C5 165.7(5) no
C1 N2 C2 C3 -15.8(7) no
C2 N2 C1 N1 12.4(7) no
C14 N3 C17 C16 -14.9(7) no
C17 N3 C14 N4 11.1(7) no
C17 N3 C14 O4 -166.2(4) no
C14 N3 C17 C18 167.0(4) no
C14 N4 C15 C21 93.6(5) no
C14 N4 C15 C16 -33.4(6) no
C15 N4 C14 O4 -168.3(4) no
C15 N4 C14 N3 14.6(6) no
C27' N5' C29' O9' -82.1(14) no
C27' N5' C28' O8' -179.9(11) no
C29' N5' C27' O7' -162.5(13) no
C28' N5' C29' O9' 154.1(12) no
C29' N5' C28' O8' -55.6(16) no
C28' N5' C27' O7' -33.6(15) no
C5 C2 C3 C6 -10.1(9) no
C5 C2 C3 C4 171.8(5) no
N2 C2 C3 C6 171.7(5) no
N2 C2 C3 C4 -6.4(7) no
C2 C3 C6 C7 -1.6(9) no
C2 C3 C6 O2 178.2(5) no
C4 C3 C6 C7 176.5(6) no
C4 C3 C6 O2 -3.7(7) no
C6 C3 C4 N1 -151.0(4) no
C6 C3 C4 C8 83.2(5) no
C2 C3 C4 N1 27.3(6) no
C2 C3 C4 C8 -98.6(5) no
N1 C4 C8 C9 -50.3(6) no
N1 C4 C8 C13 127.5(5) no
C3 C4 C8 C9 73.0(6) no
C3 C4 C8 C13 -109.3(5) no
C4 C8 C9 C10 -179.3(5) no
C9 C8 C13 C12 -2.3(8) no
C4 C8 C13 C12 179.8(5) no
C13 C8 C9 C10 2.9(8) no
C8 C9 C10 C11 -3.0(10) no
C9 C10 C11 C12 2.5(11) no
C10 C11 C12 C13 -1.8(9) no
C10 C11 C12 O3 -179.8(6) no
C11 C12 C13 C8 1.8(8) no
O3 C12 C13 C8 179.9(5) no
N4 C15 C21 C22 125.6(5) no
N4 C15 C21 C26 -56.0(6) no
C21 C15 C16 C19 83.2(5) no
C21 C15 C16 C17 -95.9(5) no
N4 C15 C16 C19 -152.5(4) no
C16 C15 C21 C22 -110.1(5) no
C16 C15 C21 C26 68.3(6) no
N4 C15 C16 C17 28.4(6) no
C15 C16 C19 O5 -1.3(8) no
C15 C16 C17 C18 170.8(5) no
C15 C16 C17 N3 -7.0(8) no
C17 C16 C19 O5 177.7(6) no
C17 C16 C19 C20 -4.8(9) no
C15 C16 C19 C20 176.3(5) no
C19 C16 C17 C18 -8.2(9) no
C19 C16 C17 N3 174.1(5) no
C15 C21 C26 C25 -179.0(5) no
C26 C21 C22 C23 -1.0(8) no
C15 C21 C22 C23 177.4(5) no
C22 C21 C26 C25 -0.7(8) no
C21 C22 C23 C24 1.0(8) no
C21 C22 C23 O6 -177.8(5) no
O6 C23 C24 C25 179.4(6) no
C22 C23 C24 C25 0.7(8) no
C23 C24 C25 C26 -2.3(9) no
C24 C25 C26 C21 2.3(9) no
